data_1008922
loop_
_publ_author_name
'Chevreton, M'
'Bertaut, F'

_publ_section_title 'Etude de seleniures de chrome.'
_journal_coden_ASTM COREAF
_journal_name_full
;
Comptes Rendus Hebdomadaires des Seances de l'Academie des Sciences
(1884 - 1965)
;
_journal_page_first 145
_journal_page_last 147
_journal_volume 253
_journal_year 1961
_chemical_formula_structural 'Cr7 Se8'
_chemical_formula_sum 'Cr7 Se8'
_chemical_name_systematic 'Chromium selenide (7/8)'
_space_group_crystal_system monoclinic
_space_group_IT_number 12
_space_group_name_Hall '-C 2y (x-1/2*z,y,1/2*z)'
_space_group_name_H-M_alt 'C 1 2/m 1 (a,b,a+2*c)'
_cell_angle_alpha 90
_cell_angle_beta 91.25(3)
_cell_angle_gamma 90
_cell_formula_units_Z 4
_cell_length_a 12.664(10)
_cell_length_b 7.374(8)
_cell_length_c 11.979(6)
_cell_volume 1118.4
_refine_ls_R_factor_all 0.18
_cod_depositor_comments
;
 Updating space group information.

 2018-06-13,
 Antanas Vaitkus
;
_cod_original_sg_symbol_H-M 'F 1 2/m 1'
_cod_database_code 1008922

loop_
_space_group_symop_id
_space_group_symop_operation_xyz
1 x,y,z
2 -x,y,-z
3 x,-y,z
4 -x,-y,-z
5 x,1/2+y,1/2+z
6 1/2+x,y,1/2+z
7 1/2+x,1/2+y,z
8 -x,1/2+y,1/2-z
9 1/2-x,y,1/2-z
10 1/2-x,1/2+y,-z
11 x,1/2-y,1/2+z
12 1/2+x,-y,1/2+z
13 1/2+x,1/2-y,z
14 -x,1/2-y,1/2-z
15 1/2-x,-y,1/2-z
16 1/2-x,1/2-y,-z

loop_
_atom_site_label
_atom_site_type_symbol
_atom_site_symmetry_multiplicity
_atom_site_Wyckoff_symbol
_atom_site_fract_x
_atom_site_fract_y
_atom_site_fract_z
_atom_site_occupancy
_atom_site_attached_hydrogens
_atom_site_calc_flag
Cr1 Cr0 4 b 0. 0.5 0. 1. 0 d
Cr2 Cr0 8 e 0.25 0.25 0. 1. 0 d
Cr3 Cr0 8 h 0.25 0.244 0.25 1. 0 d
Cr4 Cr0 8 i 0.494 0. 0.268 1. 0 d
Se1 Se0 8 i 0.173 0. 0.122 1. 0 d
Se2 Se0 8 i 0.669 0. 0.126 1. 0 d
Se3 Se0 16 j 0.422 0.24 0.131 1. 0 d

loop_
_atom_type_symbol
_atom_type_oxidation_number
Cr0 0.000
Se0 0.000
